data_4328621
loop_
_publ_author_name
'Violeta Sicilia'
'Juan Forni\'es'
'Jos\'e M Casas'
'Antonio Mart\'in'
'Jos\'e A. L\'opez'
'Carmen Larraz'
'Pilar Borja'
'Carmen Ovejero'
'Daniel Tordera'
'Henk Bolink'

_publ_section_title
;
 Highly Luminescent Half-Lantern Cyclometalated Platinum(II) Complex:
 Synthesis, Structure, Luminescence Studies, and Reactivity.
;
_journal_name_full 'Inorganic Chemistry'
_journal_page_first 3427
_journal_page_last 3435
_journal_paper_doi 10.1021/ic201910t
_journal_volume 51
_journal_year 2012
_chemical_formula_sum 'C43 H30 N4 O Pt2 S4'
_chemical_formula_weight 1137.13
_chemical_name_systematic
; 
 ? 
;
_space_group_IT_number 2
_symmetry_cell_setting triclinic
_symmetry_space_group_name_Hall '-P 1'
_symmetry_space_group_name_H-M 'P -1'
_atom_sites_solution_hydrogens geom
_atom_sites_solution_primary direct
_atom_sites_solution_secondary difmap
_audit_creation_method SHELXL-97
_cell_angle_alpha 84.613(2)
_cell_angle_beta 73.393(2)
_cell_angle_gamma 71.687(2)
_cell_formula_units_Z 2
_cell_length_a 11.1819(3)
_cell_length_b 11.7099(3)
_cell_length_c 15.5443(4)
_cell_measurement_reflns_used 17792
_cell_measurement_temperature 100(1)
_cell_measurement_theta_max 28.7466
_cell_measurement_theta_min 3.7456
_cell_volume 1851.65(9)
_computing_cell_refinement
;
CrysAlis RED, Oxford Diffraction Ltd.,
Version 1.171.32.24 (release 21-04-2008 CrysAlis171 .NET)
(compiled Apr 21 2008,18:23:10)
;
_computing_data_collection
;
CrysAlis CCD, Oxford Diffraction Ltd.,
Version 1.171.32.24 (release 21-04-2008 CrysAlis171 .NET)
(compiled Apr 21 2008,18:23:10)
;
_computing_data_reduction
;
CrysAlis RED, Oxford Diffraction Ltd.,
Version 1.171.32.24 (release 21-04-2008 CrysAlis171 .NET)
(compiled Apr 21 2008,18:23:10)
;
_computing_structure_refinement 'SHELXL-97 (Sheldrick, 1997)'
_computing_structure_solution 'SHELXS-97 (Sheldrick, 1990)'
_diffrn_ambient_temperature 100(1)
_diffrn_detector_area_resol_mean 16.0655
_diffrn_measured_fraction_theta_full 0.853
_diffrn_measured_fraction_theta_max 0.853
_diffrn_measurement_details
;
  1 omega  -92.00  -40.00   1.0000    7.0000
omega____ theta____ kappa____ phi______ omega'___ theta'___ frames
    -      -19.8053  -45.0000  300.0000    0.0000    0.0000 52
  2 omega  -92.00  -40.00   1.0000    7.0000
omega____ theta____ kappa____ phi______ omega'___ theta'___ frames
    -      -19.8053  -45.0000  210.0000    0.0000    0.0000 52
  3 omega  -92.00  -40.00   1.0000    7.0000
omega____ theta____ kappa____ phi______ omega'___ theta'___ frames
    -      -19.8053  -45.0000  270.0000    0.0000    0.0000 52
  4 omega  -92.00  -37.00   1.0000    7.0000
omega____ theta____ kappa____ phi______ omega'___ theta'___ frames
    -      -19.8053  -77.0000   90.0000    0.0000    0.0000 55
  5 omega  -53.00    2.00   1.0000    7.0000
omega____ theta____ kappa____ phi______ omega'___ theta'___ frames
    -      -19.8053   77.0000  210.0000    0.0000    0.0000 55
  6 omega  -41.00   13.00   1.0000    7.0000
omega____ theta____ kappa____ phi______ omega'___ theta'___ frames
    -      -19.8053  -77.0000  270.0000    0.0000    0.0000 54
  7 omega   -2.00   49.00   1.0000    7.0000
omega____ theta____ kappa____ phi______ omega'___ theta'___ frames
    -       22.2271  -45.0000    0.0000    0.0000    0.0000 51
  8 omega   -2.00   49.00   1.0000    7.0000
omega____ theta____ kappa____ phi______ omega'___ theta'___ frames
    -       22.2271  -45.0000  120.0000    0.0000    0.0000 51
  9 omega  -95.00   55.00   1.0000    7.0000
omega____ theta____ kappa____ phi______ omega'___ theta'___ frames
    -      -19.8053    0.0000   90.0000    0.0000    0.0000 150
 10 omega  -95.00   55.00   1.0000    7.0000
omega____ theta____ kappa____ phi______ omega'___ theta'___ frames
    -      -19.8053    0.0000  270.0000    0.0000    0.0000 150
 11 omega  -95.00  -20.00   1.0000    7.0000
omega____ theta____ kappa____ phi______ omega'___ theta'___ frames
    -      -19.8053    0.0000   60.0000    0.0000    0.0000 75
;
_diffrn_measurement_device_type 'Oxford Diffraction Xcalibur'
_diffrn_measurement_method omega
_diffrn_orient_matrix_UB_11 0.0459110003
_diffrn_orient_matrix_UB_12 -0.0061415456
_diffrn_orient_matrix_UB_13 -0.0428136250
_diffrn_orient_matrix_UB_21 0.0134932409
_diffrn_orient_matrix_UB_22 -0.0633197057
_diffrn_orient_matrix_UB_23 0.0031553240
_diffrn_orient_matrix_UB_31 -0.0502467451
_diffrn_orient_matrix_UB_32 0.0038837164
_diffrn_orient_matrix_UB_33 -0.0205146904
_diffrn_radiation_monochromator graphite
_diffrn_radiation_source 'Enhance (Mo) X-ray Source'
_diffrn_radiation_type MoK\a
_diffrn_radiation_wavelength 0.71073
_diffrn_reflns_av_R_equivalents 0.0277
_diffrn_reflns_av_sigmaI/netI 0.0301
_diffrn_reflns_limit_h_max 13
_diffrn_reflns_limit_h_min -15
_diffrn_reflns_limit_k_max 15
_diffrn_reflns_limit_k_min -15
_diffrn_reflns_limit_l_max 20
_diffrn_reflns_limit_l_min -20
_diffrn_reflns_number 27557
_diffrn_reflns_theta_full 28.89
_diffrn_reflns_theta_max 28.89
_diffrn_reflns_theta_min 3.76
_exptl_absorpt_coefficient_mu 7.815
_exptl_absorpt_correction_T_max 0.2907
_exptl_absorpt_correction_T_min 0.1419
_exptl_absorpt_correction_type multi-scan
_exptl_absorpt_process_details
;
CrysAlis RED, Oxford Diffraction Ltd.,
Version 1.171.32.24 (release 21-04-2008 CrysAlis171 .NET)
(compiled Apr 21 2008,18:23:10)
empirical absorption correction using spherical harmonics,
 implemented in SCALE3 ABSPACK scaling algorithm.
;
_exptl_crystal_colour red
_exptl_crystal_density_diffrn 2.040
_exptl_crystal_description prism
_exptl_crystal_F_000 1088
_exptl_crystal_size_max 0.41
_exptl_crystal_size_mid 0.27
_exptl_crystal_size_min 0.21
_refine_diff_density_max 0.925
_refine_diff_density_min -1.084
_refine_diff_density_rms 0.119
_refine_ls_extinction_method none
_refine_ls_goodness_of_fit_ref 1.022
_refine_ls_hydrogen_treatment constr
_refine_ls_matrix_type full
_refine_ls_number_parameters 487
_refine_ls_number_reflns 8308
_refine_ls_number_restraints 0
_refine_ls_restrained_S_all 1.022
_refine_ls_R_factor_all 0.0277
_refine_ls_R_factor_gt 0.0202
_refine_ls_shift/su_max 0.001
_refine_ls_shift/su_mean 0.000
_refine_ls_structure_factor_coef Fsqd
_refine_ls_weighting_details 'calc w=1/[\s^2^(Fo^2^)+(0.0210P)^2^+0.0000P] where P=(Fo^2^+2Fc^2^)/3'
_refine_ls_weighting_scheme calc
_refine_ls_wR_factor_gt 0.0413
_refine_ls_wR_factor_ref 0.0424
_reflns_number_gt 7010
_reflns_number_total 8308
_reflns_threshold_expression >2sigma(I)
_cod_data_source_file ic201910t_si_002_1.cif
_cod_data_source_block amt519
_cod_original_cell_volume 1851.65(8)
_cod_database_code 4328621

loop_
_symmetry_equiv_pos_as_xyz
'x, y, z'
'-x, -y, -z'

loop_
_atom_site_label
_atom_site_type_symbol
_atom_site_fract_x
_atom_site_fract_y
_atom_site_fract_z
_atom_site_U_iso_or_equiv
_atom_site_adp_type
_atom_site_occupancy
_atom_site_symmetry_multiplicity
_atom_site_calc_flag
_atom_site_refinement_flags
Pt1 Pt -0.102645(11) -0.167130(10) 0.342683(7) 0.01185(4) Uani 1 1 d .
Pt2 Pt -0.071308(10) -0.258856(9) 0.167386(7) 0.01022(3) Uani 1 1 d .
S1 S 0.07105(8) -0.15106(7) 0.10411(5) 0.01633(17) Uani 1 1 d .
S2 S 0.11475(8) 0.07315(7) 0.14241(5) 0.01609(16) Uani 1 1 d .
S3 S 0.10505(7) -0.28607(7) 0.33736(5) 0.01540(16) Uani 1 1 d .
S4 S 0.28851(8) -0.51491(7) 0.25265(5) 0.01720(17) Uani 1 1 d .
N1 N -0.2943(2) -0.0663(2) 0.35486(17) 0.0159(6) Uani 1 1 d .
N2 N -0.2066(2) -0.3492(2) 0.21745(17) 0.0127(5) Uani 1 1 d .
N3 N -0.0189(2) -0.0364(2) 0.26607(17) 0.0144(6) Uani 1 1 d .
N4 N 0.0838(2) -0.4004(2) 0.19929(17) 0.0126(5) Uani 1 1 d .
C1 C -0.1893(3) -0.2823(3) 0.4167(2) 0.0156(7) Uani 1 1 d .
C2 C -0.1384(3) -0.3952(3) 0.4524(2) 0.0207(7) Uani 1 1 d .
H2 H -0.0467 -0.4271 0.4446 0.025 Uiso 1 1 calc R
C3 C -0.2212(3) -0.4620(3) 0.4998(2) 0.0247(8) Uani 1 1 d .
H3 H -0.1835 -0.5381 0.5239 0.030 Uiso 1 1 calc R
C4 C -0.3531(3) -0.4226(3) 0.5127(2) 0.0250(8) Uani 1 1 d .
H4 H -0.4058 -0.4710 0.5443 0.030 Uiso 1 1 calc R
C5 C -0.4108(3) -0.3088(3) 0.4787(2) 0.0228(8) Uani 1 1 d .
C6 C -0.5488(3) -0.2594(3) 0.4871(2) 0.0294(9) Uani 1 1 d .
H6 H -0.6061 -0.3045 0.5171 0.035 Uiso 1 1 calc R
C7 C -0.5986(3) -0.1485(3) 0.4526(2) 0.0289(9) Uani 1 1 d .
H7 H -0.6900 -0.1181 0.4591 0.035 Uiso 1 1 calc R
C8 C -0.5166(3) -0.0775(3) 0.4073(2) 0.0215(7) Uani 1 1 d .
C9 C -0.5611(3) 0.0375(3) 0.3716(2) 0.0273(8) Uani 1 1 d .
H9 H -0.6517 0.0740 0.3772 0.033 Uiso 1 1 calc R
C10 C -0.4722(3) 0.0968(3) 0.3285(2) 0.0236(8) Uani 1 1 d .
H10 H -0.5013 0.1749 0.3042 0.028 Uiso 1 1 calc R
C11 C -0.3394(3) 0.0426(3) 0.3204(2) 0.0192(7) Uani 1 1 d .
H11 H -0.2790 0.0842 0.2894 0.023 Uiso 1 1 calc R
C12 C -0.3818(3) -0.1261(3) 0.3981(2) 0.0166(7) Uani 1 1 d .
C13 C -0.3271(3) -0.2415(3) 0.4327(2) 0.0170(7) Uani 1 1 d .
C14 C -0.2222(3) -0.1370(3) 0.1344(2) 0.0158(7) Uani 1 1 d .
C15 C -0.2334(3) -0.0292(3) 0.0886(2) 0.0183(7) Uani 1 1 d .
H15 H -0.1588 -0.0016 0.0669 0.022 Uiso 1 1 calc R
C16 C -0.3535(3) 0.0409(3) 0.0734(2) 0.0237(8) Uani 1 1 d .
H16 H -0.3577 0.1142 0.0407 0.028 Uiso 1 1 calc R
C17 C -0.4637(3) 0.0062(3) 0.1042(2) 0.0246(8) Uani 1 1 d .
H17 H -0.5438 0.0558 0.0940 0.029 Uiso 1 1 calc R
C18 C -0.4591(3) -0.1028(3) 0.1512(2) 0.0207(7) Uani 1 1 d .
C19 C -0.5695(3) -0.1476(3) 0.1851(3) 0.0287(8) Uani 1 1 d .
H19 H -0.6522 -0.1007 0.1774 0.034 Uiso 1 1 calc R
C20 C -0.5587(3) -0.2552(3) 0.2280(3) 0.0287(9) Uani 1 1 d .
H20 H -0.6337 -0.2823 0.2492 0.034 Uiso 1 1 calc R
C21 C -0.4369(3) -0.3285(3) 0.2418(2) 0.0202(7) Uani 1 1 d .
C22 C -0.4159(3) -0.4410(3) 0.2839(2) 0.0238(8) Uani 1 1 d .
H22 H -0.4863 -0.4742 0.3061 0.029 Uiso 1 1 calc R
C23 C -0.2943(3) -0.5035(3) 0.2935(2) 0.0206(7) Uani 1 1 d .
H23 H -0.2807 -0.5793 0.3232 0.025 Uiso 1 1 calc R
C24 C -0.1910(3) -0.4556(3) 0.2595(2) 0.0158(7) Uani 1 1 d .
H24 H -0.1069 -0.4997 0.2663 0.019 Uiso 1 1 calc R
C25 C -0.3293(3) -0.2855(3) 0.2089(2) 0.0147(6) Uani 1 1 d .
C26 C -0.3381(3) -0.1718(3) 0.1645(2) 0.0152(7) Uani 1 1 d .
C27 C 0.0446(3) -0.0434(3) 0.1804(2) 0.0124(6) Uani 1 1 d .
C28 C 0.0603(3) 0.1303(3) 0.2506(2) 0.0175(7) Uani 1 1 d .
C29 C 0.0783(3) 0.2287(3) 0.2831(2) 0.0266(8) Uani 1 1 d .
H29 H 0.1254 0.2767 0.2441 0.032 Uiso 1 1 calc R
C30 C 0.0268(4) 0.2544(3) 0.3724(3) 0.0375(10) Uani 1 1 d .
H30 H 0.0378 0.3217 0.3955 0.045 Uiso 1 1 calc R
C31 C -0.0416(4) 0.1839(4) 0.4304(3) 0.0384(10) Uani 1 1 d .
H31 H -0.0759 0.2033 0.4924 0.046 Uiso 1 1 calc R
C32 C -0.0601(3) 0.0864(3) 0.3988(2) 0.0264(8) Uani 1 1 d .
H32 H -0.1065 0.0382 0.4383 0.032 Uiso 1 1 calc R
C33 C -0.0098(3) 0.0604(3) 0.3085(2) 0.0166(7) Uani 1 1 d .
C34 C 0.1460(3) -0.3940(3) 0.2585(2) 0.0122(6) Uani 1 1 d .
C35 C 0.1459(3) -0.5033(3) 0.1462(2) 0.0137(6) Uani 1 1 d .
C36 C 0.1006(3) -0.5376(3) 0.0816(2) 0.0148(6) Uani 1 1 d .
H36 H 0.0212 -0.4896 0.0695 0.018 Uiso 1 1 calc R
C37 C 0.1734(3) -0.6430(3) 0.0351(2) 0.0168(7) Uani 1 1 d .
H37 H 0.1430 -0.6679 -0.0090 0.020 Uiso 1 1 calc R
C38 C 0.2916(3) -0.7138(3) 0.0519(2) 0.0179(7) Uani 1 1 d .
H38 H 0.3407 -0.7853 0.0184 0.021 Uiso 1 1 calc R
C39 C 0.3373(3) -0.6810(3) 0.1162(2) 0.0177(7) Uani 1 1 d .
H39 H 0.4171 -0.7289 0.1278 0.021 Uiso 1 1 calc R
C40 C 0.2630(3) -0.5758(3) 0.1635(2) 0.0137(6) Uani 1 1 d .
O O 0.5918(2) 0.3129(2) 0.19383(17) 0.0324(6) Uani 1 1 d .
C41 C 0.6713(3) 0.3373(3) 0.1302(3) 0.0263(8) Uani 1 1 d .
C42 C 0.6320(4) 0.4142(4) 0.0547(3) 0.0401(11) Uani 1 1 d .
H42A H 0.5365 0.4402 0.0672 0.060 Uiso 1 1 calc R
H42B H 0.6709 0.3680 -0.0012 0.060 Uiso 1 1 calc R
H42C H 0.6629 0.4849 0.0485 0.060 Uiso 1 1 calc R
C43 C 0.8142(4) 0.2893(4) 0.1225(3) 0.0425(11) Uani 1 1 d .
H43A H 0.8279 0.2405 0.1756 0.064 Uiso 1 1 calc R
H43B H 0.8504 0.3565 0.1182 0.064 Uiso 1 1 calc R
H43C H 0.8584 0.2396 0.0685 0.064 Uiso 1 1 calc R

loop_
_atom_site_aniso_label
_atom_site_aniso_U_11
_atom_site_aniso_U_22
_atom_site_aniso_U_33
_atom_site_aniso_U_23
_atom_site_aniso_U_13
_atom_site_aniso_U_12
Pt1 0.01203(6) 0.01257(6) 0.00978(6) -0.00194(4) -0.00075(5) -0.00355(5)
Pt2 0.01007(6) 0.00993(6) 0.01061(6) -0.00114(4) -0.00332(5) -0.00215(5)
S1 0.0196(4) 0.0163(4) 0.0131(4) -0.0031(3) 0.0004(3) -0.0087(3)
S2 0.0177(4) 0.0140(4) 0.0164(4) -0.0008(3) -0.0016(3) -0.0070(3)
S3 0.0144(4) 0.0172(4) 0.0146(4) -0.0049(3) -0.0048(3) -0.0027(3)
S4 0.0147(4) 0.0175(4) 0.0197(4) -0.0043(3) -0.0094(3) 0.0003(3)
N1 0.0152(13) 0.0162(13) 0.0140(14) -0.0048(10) -0.0009(11) -0.0030(11)
N2 0.0110(12) 0.0139(13) 0.0127(14) -0.0033(10) -0.0021(11) -0.0030(10)
N3 0.0139(13) 0.0143(13) 0.0148(14) -0.0046(10) -0.0023(11) -0.0040(11)
N4 0.0101(12) 0.0125(13) 0.0150(14) -0.0004(10) -0.0040(11) -0.0025(10)
C1 0.0230(17) 0.0180(16) 0.0059(15) 0.0015(11) -0.0011(13) -0.0094(14)
C2 0.0236(18) 0.0256(18) 0.0142(17) 0.0017(13) -0.0084(15) -0.0069(15)
C3 0.037(2) 0.0245(18) 0.0176(19) 0.0095(14) -0.0123(16) -0.0150(17)
C4 0.034(2) 0.033(2) 0.0128(18) 0.0069(14) -0.0020(16) -0.0227(17)
C5 0.0228(18) 0.0305(19) 0.0160(18) -0.0045(14) 0.0015(15) -0.0144(16)
C6 0.0199(18) 0.040(2) 0.026(2) -0.0063(16) 0.0052(16) -0.0147(17)
C7 0.0103(16) 0.043(2) 0.029(2) -0.0085(17) 0.0036(15) -0.0081(16)
C8 0.0158(16) 0.0275(18) 0.0186(18) -0.0082(14) -0.0004(14) -0.0044(14)
C9 0.0167(17) 0.031(2) 0.028(2) -0.0101(15) -0.0050(16) 0.0023(15)
C10 0.0223(18) 0.0187(17) 0.027(2) -0.0037(14) -0.0092(16) 0.0006(14)
C11 0.0202(17) 0.0176(16) 0.0168(18) -0.0035(13) -0.0017(14) -0.0033(14)
C12 0.0159(16) 0.0210(16) 0.0118(16) -0.0057(12) 0.0007(13) -0.0067(13)
C13 0.0185(16) 0.0187(16) 0.0122(17) -0.0041(12) -0.0012(13) -0.0049(14)
C14 0.0194(16) 0.0155(15) 0.0110(16) -0.0043(12) -0.0057(13) -0.0005(13)
C15 0.0237(17) 0.0146(16) 0.0161(17) -0.0001(12) -0.0074(14) -0.0032(14)
C16 0.031(2) 0.0149(16) 0.0201(19) -0.0010(13) -0.0097(16) 0.0033(15)
C17 0.0237(18) 0.0211(17) 0.025(2) -0.0069(14) -0.0161(16) 0.0096(15)
C18 0.0170(16) 0.0219(17) 0.0210(19) -0.0092(13) -0.0070(14) 0.0014(14)
C19 0.0126(16) 0.035(2) 0.037(2) -0.0093(16) -0.0098(16) 0.0014(15)
C20 0.0115(16) 0.038(2) 0.039(2) -0.0086(17) -0.0058(16) -0.0101(16)
C21 0.0139(16) 0.0239(17) 0.0229(19) -0.0074(13) -0.0042(14) -0.0045(14)
C22 0.0207(18) 0.0305(19) 0.0225(19) -0.0058(14) 0.0005(15) -0.0147(16)
C23 0.0243(18) 0.0200(17) 0.0183(18) -0.0004(13) -0.0011(15) -0.0120(15)
C24 0.0177(16) 0.0166(16) 0.0132(17) -0.0024(12) -0.0050(13) -0.0040(13)
C25 0.0126(15) 0.0174(16) 0.0131(16) -0.0045(12) -0.0033(13) -0.0022(13)
C26 0.0155(16) 0.0156(15) 0.0132(16) -0.0066(12) -0.0056(13) 0.0005(13)
C27 0.0103(14) 0.0137(15) 0.0174(17) 0.0017(12) -0.0075(13) -0.0065(12)
C28 0.0154(16) 0.0194(16) 0.0155(17) -0.0026(12) -0.0023(13) -0.0034(13)
C29 0.035(2) 0.0209(18) 0.027(2) -0.0022(14) -0.0054(17) -0.0151(16)
C30 0.056(3) 0.027(2) 0.036(2) -0.0131(17) -0.009(2) -0.021(2)
C31 0.057(3) 0.039(2) 0.023(2) -0.0118(17) -0.001(2) -0.024(2)
C32 0.035(2) 0.0252(19) 0.0193(19) -0.0043(14) -0.0007(16) -0.0146(17)
C33 0.0185(16) 0.0140(15) 0.0180(18) -0.0029(12) -0.0067(14) -0.0034(13)
C34 0.0101(14) 0.0151(15) 0.0120(16) 0.0007(11) -0.0026(12) -0.0053(12)
C35 0.0154(15) 0.0116(15) 0.0129(16) -0.0008(11) -0.0029(13) -0.0031(12)
C36 0.0151(15) 0.0156(15) 0.0167(17) 0.0020(12) -0.0104(14) -0.0039(13)
C37 0.0193(16) 0.0157(16) 0.0169(17) -0.0021(12) -0.0081(14) -0.0037(13)
C38 0.0202(17) 0.0134(15) 0.0172(17) -0.0048(12) -0.0048(14) 0.0001(13)
C39 0.0132(15) 0.0178(16) 0.0197(18) 0.0006(13) -0.0056(14) -0.0006(13)
C40 0.0131(15) 0.0147(15) 0.0163(17) 0.0009(12) -0.0077(13) -0.0051(13)
O 0.0378(15) 0.0314(15) 0.0318(16) 0.0025(11) -0.0110(13) -0.0152(13)
C41 0.0247(19) 0.0208(18) 0.035(2) -0.0079(15) -0.0088(17) -0.0056(15)
C42 0.024(2) 0.052(3) 0.041(3) 0.020(2) -0.0083(19) -0.0134(19)
C43 0.026(2) 0.053(3) 0.042(3) -0.025(2) -0.0124(19) 0.0076(19)

loop_
_atom_type_symbol
_atom_type_description
_atom_type_scat_dispersion_real
_atom_type_scat_dispersion_imag
_atom_type_scat_source
C C 0.0033 0.0016 'International Tables Vol C Tables 4.2.6.8 and 6.1.1.4'
H H 0.0000 0.0000 'International Tables Vol C Tables 4.2.6.8 and 6.1.1.4'
N N 0.0061 0.0033 'International Tables Vol C Tables 4.2.6.8 and 6.1.1.4'
O O 0.0106 0.0060 'International Tables Vol C Tables 4.2.6.8 and 6.1.1.4'
S S 0.1246 0.1234 'International Tables Vol C Tables 4.2.6.8 and 6.1.1.4'
Pt Pt -1.7033 8.3905 'International Tables Vol C Tables 4.2.6.8 and 6.1.1.4'

loop_
_geom_angle_atom_site_label_1
_geom_angle_atom_site_label_2
_geom_angle_atom_site_label_3
_geom_angle
C1 Pt1 N1 81.66(11)
C1 Pt1 N3 177.03(11)
N1 Pt1 N3 95.63(10)
C1 Pt1 S3 94.78(9)
N1 Pt1 S3 176.20(7)
N3 Pt1 S3 87.90(7)
C1 Pt1 Pt2 97.42(9)
N1 Pt1 Pt2 93.02(7)
N3 Pt1 Pt2 83.89(7)
S3 Pt1 Pt2 88.74(2)
C14 Pt2 N2 82.57(11)
C14 Pt2 N4 175.04(11)
N2 Pt2 N4 93.59(9)
C14 Pt2 S1 93.61(9)
N2 Pt2 S1 175.74(7)
N4 Pt2 S1 90.11(7)
C14 Pt2 Pt1 99.40(9)
N2 Pt2 Pt1 93.16(7)
N4 Pt2 Pt1 83.90(7)
S1 Pt2 Pt1 89.33(2)
C27 S1 Pt2 106.56(10)
C28 S2 C27 90.09(15)
C34 S3 Pt1 107.13(10)
C40 S4 C34 90.34(14)
C11 N1 C12 118.5(3)
C11 N1 Pt1 128.2(2)
C12 N1 Pt1 113.1(2)
C24 N2 C25 118.5(3)
C24 N2 Pt2 128.3(2)
C25 N2 Pt2 113.08(19)
C27 N3 C33 112.2(3)
C27 N3 Pt1 126.3(2)
C33 N3 Pt1 120.7(2)
C34 N4 C35 112.4(2)
C34 N4 Pt2 125.5(2)
C35 N4 Pt2 121.1(2)
C2 C1 C13 115.6(3)
C2 C1 Pt1 131.7(2)
C13 C1 Pt1 112.6(2)
C1 C2 C3 120.8(3)
C4 C3 C2 122.8(3)
C3 C4 C5 119.3(3)
C13 C5 C4 117.5(3)
C13 C5 C6 118.7(3)
C4 C5 C6 123.9(3)
C7 C6 C5 120.9(3)
C6 C7 C8 121.6(3)
C9 C8 C12 117.8(3)
C9 C8 C7 124.6(3)
C12 C8 C7 117.5(3)
C10 C9 C8 119.3(3)
C9 C10 C11 120.0(3)
N1 C11 C10 122.0(3)
N1 C12 C8 122.4(3)
N1 C12 C13 115.5(3)
C8 C12 C13 122.1(3)
C5 C13 C1 124.1(3)
C5 C13 C12 119.1(3)
C1 C13 C12 116.8(3)
C15 C14 C26 115.9(3)
C15 C14 Pt2 132.4(3)
C26 C14 Pt2 111.7(2)
C14 C15 C16 121.2(3)
C17 C16 C15 121.6(3)
C16 C17 C18 120.1(3)
C26 C18 C17 117.2(3)
C26 C18 C19 118.7(3)
C17 C18 C19 124.1(3)
C20 C19 C18 121.6(3)
C19 C20 C21 121.3(3)
C25 C21 C22 117.2(3)
C25 C21 C20 117.4(3)
C22 C21 C20 125.4(3)
C23 C22 C21 120.3(3)
C22 C23 C24 119.7(3)
N2 C24 C23 121.8(3)
N2 C25 C21 122.5(3)
N2 C25 C26 115.0(3)
C21 C25 C26 122.6(3)
C18 C26 C14 124.0(3)
C18 C26 C25 118.4(3)
C14 C26 C25 117.6(3)
N3 C27 S1 129.0(2)
N3 C27 S2 113.8(2)
S1 C27 S2 117.13(17)
C29 C28 C33 120.4(3)
C29 C28 S2 129.7(3)
C33 C28 S2 109.9(2)
C30 C29 C28 118.5(3)
C29 C30 C31 121.2(3)
C32 C31 C30 120.7(4)
C33 C32 C31 118.6(3)
C32 C33 C28 120.6(3)
C32 C33 N3 125.5(3)
C28 C33 N3 113.8(3)
N4 C34 S3 128.7(2)
N4 C34 S4 113.5(2)
S3 C34 S4 117.85(17)
C36 C35 N4 125.7(3)
C36 C35 C40 119.8(3)
N4 C35 C40 114.5(3)
C37 C36 C35 118.7(3)
C36 C37 C38 121.0(3)
C39 C38 C37 120.8(3)
C38 C39 C40 117.9(3)
C39 C40 C35 121.8(3)
C39 C40 S4 129.0(2)
C35 C40 S4 109.2(2)
O C41 C43 121.2(3)
O C41 C42 121.9(3)
C43 C41 C42 116.9(3)

loop_
_geom_bond_atom_site_label_1
_geom_bond_atom_site_label_2
_geom_bond_distance
Pt1 C1 1.993(3)
Pt1 N1 2.060(2)
Pt1 N3 2.135(2)
Pt1 S3 2.2846(8)
Pt1 Pt2 2.91010(18)
Pt2 C14 1.997(3)
Pt2 N2 2.047(2)
Pt2 N4 2.129(2)
Pt2 S1 2.2867(8)
S1 C27 1.712(3)
S2 C28 1.737(3)
S2 C27 1.755(3)
S3 C34 1.707(3)
S4 C40 1.746(3)
S4 C34 1.753(3)
N1 C11 1.338(4)
N1 C12 1.366(4)
N2 C24 1.336(4)
N2 C25 1.378(4)
N3 C27 1.315(4)
N3 C33 1.407(4)
N4 C34 1.322(4)
N4 C35 1.395(4)
C1 C2 1.396(4)
C1 C13 1.417(4)
C2 C3 1.403(4)
C3 C4 1.359(5)
C4 C5 1.412(5)
C5 C13 1.408(4)
C5 C6 1.439(5)
C6 C7 1.367(5)
C7 C8 1.425(5)
C8 C9 1.402(5)
C8 C12 1.403(4)
C9 C10 1.372(5)
C10 C11 1.393(4)
C12 C13 1.422(4)
C14 C15 1.378(4)
C14 C26 1.419(4)
C15 C16 1.410(4)
C16 C17 1.361(5)
C17 C18 1.403(5)
C18 C26 1.403(4)
C18 C19 1.436(5)
C19 C20 1.356(5)
C20 C21 1.427(4)
C21 C25 1.393(4)
C21 C22 1.397(5)
C22 C23 1.370(5)
C23 C24 1.390(4)
C25 C26 1.430(4)
C28 C29 1.391(4)
C28 C33 1.400(4)
C29 C30 1.364(5)
C30 C31 1.394(5)
C31 C32 1.379(5)
C32 C33 1.377(5)
C35 C36 1.386(4)
C35 C40 1.402(4)
C36 C37 1.381(4)
C37 C38 1.404(4)
C38 C39 1.377(4)
C39 C40 1.388(4)
O C41 1.206(4)
C41 C43 1.491(5)
C41 C42 1.492(5)
